data_4076545
loop_
_publ_author_name
'West, Joseph K.'
'Stahl, Lothar'

_publ_section_title
;
 Insertions of Cyclic and Acyclic Germanium and Tin Heterocarbenoids into
 Phosphorus--Chlorine Bonds: Syntheses, Structures, and Reactivities
;
_journal_issue 5
_journal_name_full Organometallics
_journal_page_first 2042
_journal_paper_doi 10.1021/om3000168
_journal_volume 31
_journal_year 2012
_chemical_formula_sum 'C41 H98 Cl4 Ge4 N8 P2 Si4'
_chemical_formula_weight 1309.73
_chemical_name_systematic
;

 ?

;
_space_group_IT_number 81
_symmetry_cell_setting tetragonal
_symmetry_space_group_name_Hall 'P -4'
_symmetry_space_group_name_H-M 'P -4'
_atom_sites_solution_hydrogens geom
_atom_sites_solution_primary direct
_atom_sites_solution_secondary difmap
_audit_creation_method SHELXL-97
_cell_angle_alpha 90.00
_cell_angle_beta 90.00
_cell_angle_gamma 90.00
_cell_formula_units_Z 2
_cell_length_a 17.6548(7)
_cell_length_b 17.6548(7)
_cell_length_c 10.5683(8)
_cell_measurement_reflns_used 9938
_cell_measurement_temperature 173(2)
_cell_measurement_theta_max 28.77
_cell_measurement_theta_min 2.25
_cell_volume 3294.1(3)
_computing_cell_refinement 'Bruker SMART'
_computing_data_collection 'Bruker SMART'
_computing_data_reduction 'Bruker SAINT'
_computing_molecular_graphics 'Bruker SHELXTL'
_computing_publication_material 'Bruker SHELXTL'
_computing_structure_refinement 'SHELXL-97 (Sheldrick, 1997)'
_computing_structure_solution 'SHELXS-97 (Sheldrick, 1990)'
_diffrn_ambient_temperature 173(2)
_diffrn_measured_fraction_theta_full 0.993
_diffrn_measured_fraction_theta_max 0.993
_diffrn_measurement_device_type 'CCD area detector'
_diffrn_measurement_method 'phi and omega scans'
_diffrn_radiation_monochromator graphite
_diffrn_radiation_source 'fine-focus sealed tube'
_diffrn_radiation_type MoK\a
_diffrn_radiation_wavelength 0.71073
_diffrn_reflns_av_R_equivalents 0.0212
_diffrn_reflns_av_sigmaI/netI 0.0171
_diffrn_reflns_limit_h_max 23
_diffrn_reflns_limit_h_min -23
_diffrn_reflns_limit_k_max 23
_diffrn_reflns_limit_k_min -23
_diffrn_reflns_limit_l_max 14
_diffrn_reflns_limit_l_min -14
_diffrn_reflns_number 45380
_diffrn_reflns_theta_full 28.78
_diffrn_reflns_theta_max 28.78
_diffrn_reflns_theta_min 1.15
_exptl_absorpt_coefficient_mu 2.124
_exptl_absorpt_correction_T_max 0.5152
_exptl_absorpt_correction_T_min 0.4620
_exptl_absorpt_correction_type multi-scan
_exptl_absorpt_process_details SADABS
_exptl_crystal_colour colourless
_exptl_crystal_density_diffrn 1.320
_exptl_crystal_density_meas 0
_exptl_crystal_density_method 'not measured'
_exptl_crystal_description block
_exptl_crystal_F_000 1364
_exptl_crystal_size_max 0.43
_exptl_crystal_size_mid 0.36
_exptl_crystal_size_min 0.36
_refine_diff_density_max 0.881
_refine_diff_density_min -0.392
_refine_diff_density_rms 0.066
_refine_ls_abs_structure_details 'Flack H D (1983), Acta Cryst. A39, 876-881'
_refine_ls_abs_structure_Flack 0.000(19)
_refine_ls_extinction_method none
_refine_ls_goodness_of_fit_ref 1.039
_refine_ls_hydrogen_treatment constr
_refine_ls_matrix_type full
_refine_ls_number_parameters 302
_refine_ls_number_reflns 8131
_refine_ls_number_restraints 0
_refine_ls_restrained_S_all 1.039
_refine_ls_R_factor_all 0.0232
_refine_ls_R_factor_gt 0.0218
_refine_ls_shift/su_max 0.001
_refine_ls_shift/su_mean 0.000
_refine_ls_structure_factor_coef Fsqd
_refine_ls_weighting_details 'calc w=1/[\s^2^(Fo^2^)+(0.0404P)^2^+0.5644P] where P=(Fo^2^+2Fc^2^)/3'
_refine_ls_weighting_scheme calc
_refine_ls_wR_factor_gt 0.0593
_refine_ls_wR_factor_ref 0.0600
_reflns_number_gt 7851
_reflns_number_total 8131
_reflns_threshold_expression >2sigma(I)
_cod_data_source_file om3000168_si_001.cif
_cod_data_source_block 14
_cod_depositor_comments
;
The following automatic conversions were performed:

'_symmetry_cell_setting' value 'Tetragonal' changed to 'tetragonal'
according to /home/saulius/struct/CIF-dictionaries/cif_core.dic
dictionary named 'cif_core.dic' version 2.4.1 from 2010-06-29.

Automatic conversion script
Id: cif_fix_values 1715 2011-07-08 13:25:40Z adriana 
;
_cod_original_sg_symbol_H-M P-4
_cod_database_code 4076545

loop_
_symmetry_equiv_pos_as_xyz
'x, y, z'
'-x, -y, z'
'y, -x, -z'
'-y, x, -z'

loop_
_atom_site_label
_atom_site_type_symbol
_atom_site_fract_x
_atom_site_fract_y
_atom_site_fract_z
_atom_site_U_iso_or_equiv
_atom_site_adp_type
_atom_site_occupancy
_atom_site_symmetry_multiplicity
_atom_site_calc_flag
_atom_site_refinement_flags
Ge1 Ge 0.043464(10) 0.327685(10) 0.300580(19) 0.01880(5) Uani 1 1 d .
Ge2 Ge 0.186954(10) 0.474156(10) 0.19594(2) 0.02041(5) Uani 1 1 d .
Si1 Si 0.09840(3) 0.19055(3) 0.30016(6) 0.02660(11) Uani 1 1 d .
Si2 Si 0.26747(3) 0.58891(3) 0.11883(6) 0.02664(12) Uani 1 1 d .
P1 P 0.07416(2) 0.45601(2) 0.30738(5) 0.01871(8) Uani 1 1 d .
Cl1 Cl -0.07818(3) 0.34334(3) 0.34119(6) 0.03452(12) Uani 1 1 d .
Cl2 Cl 0.24112(3) 0.36212(3) 0.19012(7) 0.03545(11) Uani 1 1 d .
N1 N 0.05666(9) 0.24994(9) 0.18856(17) 0.0238(3) Uani 1 1 d .
N2 N 0.08962(11) 0.26316(10) 0.41089(17) 0.0279(4) Uani 1 1 d .
N3 N 0.25289(10) 0.54346(10) 0.26268(17) 0.0271(4) Uani 1 1 d .
N4 N 0.19782(10) 0.53108(10) 0.05154(16) 0.0247(3) Uani 1 1 d .
C1 C 0.04270(16) 0.10340(13) 0.3351(3) 0.0428(6) Uani 1 1 d .
H1A H 0.0623 0.0795 0.4121 0.064 Uiso 1 1 calc R
H1B H 0.0471 0.0680 0.2641 0.064 Uiso 1 1 calc R
H1C H -0.0106 0.1169 0.3474 0.064 Uiso 1 1 calc R
C2 C 0.19757(14) 0.16238(14) 0.2644(3) 0.0440(6) Uani 1 1 d .
H2A H 0.2275 0.2076 0.2449 0.066 Uiso 1 1 calc R
H2B H 0.1980 0.1281 0.1914 0.066 Uiso 1 1 calc R
H2C H 0.2194 0.1366 0.3379 0.066 Uiso 1 1 calc R
C3 C 0.36420(14) 0.57610(14) 0.0508(3) 0.0413(6) Uani 1 1 d .
H3A H 0.4014 0.6021 0.1042 0.062 Uiso 1 1 calc R
H3B H 0.3657 0.5975 -0.0348 0.062 Uiso 1 1 calc R
H3C H 0.3763 0.5220 0.0471 0.062 Uiso 1 1 calc R
C4 C 0.24459(15) 0.69162(12) 0.1177(3) 0.0370(5) Uani 1 1 d .
H4A H 0.1933 0.6993 0.1506 0.055 Uiso 1 1 calc R
H4B H 0.2475 0.7109 0.0308 0.055 Uiso 1 1 calc R
H4C H 0.2809 0.7189 0.1710 0.055 Uiso 1 1 calc R
C10 C 0.03923(13) 0.24154(12) 0.0539(2) 0.0294(4) Uani 1 1 d .
C11 C -0.01465(17) 0.30368(16) 0.0115(2) 0.0454(6) Uani 1 1 d .
H11A H -0.0633 0.2977 0.0550 0.068 Uiso 1 1 calc R
H11B H -0.0224 0.3002 -0.0801 0.068 Uiso 1 1 calc R
H11C H 0.0071 0.3532 0.0323 0.068 Uiso 1 1 calc R
C12 C 0.0040(2) 0.16480(18) 0.0276(3) 0.0649(10) Uani 1 1 d .
H12A H 0.0387 0.1248 0.0551 0.097 Uiso 1 1 calc R
H12B H -0.0057 0.1597 -0.0633 0.097 Uiso 1 1 calc R
H12C H -0.0439 0.1604 0.0741 0.097 Uiso 1 1 calc R
C13 C 0.11257(17) 0.2480(2) -0.0229(3) 0.0602(9) Uani 1 1 d .
H13A H 0.1390 0.2948 0.0001 0.090 Uiso 1 1 calc R
H13B H 0.1004 0.2488 -0.1134 0.090 Uiso 1 1 calc R
H13C H 0.1452 0.2044 -0.0046 0.090 Uiso 1 1 calc R
C20 C 0.09791(14) 0.26423(14) 0.5495(2) 0.0341(5) Uani 1 1 d .
C21 C 0.1227(4) 0.3381(2) 0.5940(4) 0.127(3) Uani 1 1 d .
H21A H 0.1677 0.3538 0.5465 0.190 Uiso 1 1 calc R
H21B H 0.1350 0.3351 0.6843 0.190 Uiso 1 1 calc R
H21C H 0.0821 0.3751 0.5812 0.190 Uiso 1 1 calc R
C22 C 0.1584(2) 0.2061(3) 0.5873(4) 0.0781(11) Uani 1 1 d .
H22A H 0.1438 0.1560 0.5557 0.117 Uiso 1 1 calc R
H22B H 0.1627 0.2045 0.6797 0.117 Uiso 1 1 calc R
H22C H 0.2072 0.2207 0.5506 0.117 Uiso 1 1 calc R
C23 C 0.0254(2) 0.2382(3) 0.6067(3) 0.0969(17) Uani 1 1 d .
H23A H -0.0162 0.2703 0.5766 0.145 Uiso 1 1 calc R
H23B H 0.0287 0.2417 0.6991 0.145 Uiso 1 1 calc R
H23C H 0.0158 0.1856 0.5821 0.145 Uiso 1 1 calc R
C30 C 0.29209(13) 0.54610(14) 0.3841(2) 0.0360(5) Uani 1 1 d .
C31 C 0.3035(2) 0.62871(19) 0.4223(4) 0.0738(12) Uani 1 1 d .
H31A H 0.3381 0.6532 0.3625 0.111 Uiso 1 1 calc R
H31B H 0.3251 0.6310 0.5076 0.111 Uiso 1 1 calc R
H31C H 0.2546 0.6550 0.4213 0.111 Uiso 1 1 calc R
C32 C 0.36981(17) 0.5075(2) 0.3758(3) 0.0579(8) Uani 1 1 d .
H32A H 0.3634 0.4551 0.3468 0.087 Uiso 1 1 calc R
H32B H 0.3938 0.5076 0.4594 0.087 Uiso 1 1 calc R
H32C H 0.4019 0.5350 0.3157 0.087 Uiso 1 1 calc R
C33 C 0.2462(2) 0.5053(2) 0.4843(3) 0.0666(10) Uani 1 1 d .
H33A H 0.1976 0.5311 0.4957 0.100 Uiso 1 1 calc R
H33B H 0.2742 0.5054 0.5644 0.100 Uiso 1 1 calc R
H33C H 0.2372 0.4529 0.4575 0.100 Uiso 1 1 calc R
C40 C 0.18049(12) 0.51561(13) -0.0830(2) 0.0291(4) Uani 1 1 d .
C41 C 0.09931(15) 0.48793(18) -0.0942(2) 0.0470(6) Uani 1 1 d .
H41A H 0.0925 0.4427 -0.0417 0.070 Uiso 1 1 calc R
H41B H 0.0883 0.4755 -0.1827 0.070 Uiso 1 1 calc R
H41C H 0.0647 0.5278 -0.0654 0.070 Uiso 1 1 calc R
C42 C 0.23502(16) 0.45631(15) -0.1368(3) 0.0442(6) Uani 1 1 d .
H42A H 0.2869 0.4759 -0.1335 0.066 Uiso 1 1 calc R
H42B H 0.2214 0.4453 -0.2248 0.066 Uiso 1 1 calc R
H42C H 0.2316 0.4098 -0.0866 0.066 Uiso 1 1 calc R
C43 C 0.18891(18) 0.58916(15) -0.1566(2) 0.0461(6) Uani 1 1 d .
H43A H 0.1541 0.6272 -0.1221 0.069 Uiso 1 1 calc R
H43B H 0.1769 0.5802 -0.2459 0.069 Uiso 1 1 calc R
H43C H 0.2411 0.6075 -0.1492 0.069 Uiso 1 1 calc R
C5 C 0.0000 0.5000 0.2046(3) 0.0201(4) Uani 1 2 d S
H5A H -0.0232 0.4609 0.1497 0.024 Uiso 0.50 1 calc PR
H5B H 0.0232 0.5391 0.1497 0.024 Uiso 0.50 1 calc PR

loop_
_atom_site_aniso_label
_atom_site_aniso_U_11
_atom_site_aniso_U_22
_atom_site_aniso_U_33
_atom_site_aniso_U_23
_atom_site_aniso_U_13
_atom_site_aniso_U_12
Ge1 0.01882(9) 0.01639(9) 0.02119(8) 0.00161(8) 0.00081(8) -0.00039(6)
Ge2 0.01721(9) 0.01608(9) 0.02795(9) 0.00255(8) 0.00047(8) -0.00172(6)
Si1 0.0285(3) 0.0176(2) 0.0337(2) 0.0048(2) -0.0003(3) 0.00196(19)
Si2 0.0227(3) 0.0176(3) 0.0396(3) 0.0025(2) 0.0057(2) -0.0030(2)
P1 0.0182(2) 0.0167(2) 0.02114(19) 0.00055(18) -0.00085(18) 0.00015(15)
Cl1 0.0204(2) 0.0325(3) 0.0507(3) -0.0026(2) 0.0081(2) -0.00165(19)
Cl2 0.0289(2) 0.0193(2) 0.0582(3) 0.0034(2) 0.0067(3) 0.00391(17)
N1 0.0278(8) 0.0184(7) 0.0253(7) -0.0019(7) 0.0019(7) 0.0027(6)
N2 0.0380(10) 0.0229(8) 0.0228(8) 0.0056(6) -0.0037(7) 0.0017(7)
N3 0.0225(8) 0.0222(8) 0.0368(9) 0.0031(7) -0.0033(7) -0.0056(7)
N4 0.0249(8) 0.0205(8) 0.0287(8) 0.0046(6) 0.0036(6) -0.0022(6)
C1 0.0524(15) 0.0223(10) 0.0538(15) 0.0075(10) -0.0003(12) -0.0043(10)
C2 0.0374(13) 0.0294(12) 0.0654(17) 0.0041(11) 0.0009(11) 0.0105(9)
C3 0.0278(12) 0.0326(12) 0.0635(16) -0.0035(11) 0.0125(11) -0.0045(9)
C4 0.0399(13) 0.0214(10) 0.0496(13) 0.0057(9) 0.0098(10) -0.0031(9)
C10 0.0318(11) 0.0264(10) 0.0299(10) -0.0050(8) -0.0051(8) -0.0003(8)
C11 0.0590(16) 0.0472(15) 0.0299(11) -0.0010(11) -0.0073(11) 0.0138(12)
C12 0.088(3) 0.0464(17) 0.0602(19) -0.0063(14) -0.0310(18) -0.0173(16)
C13 0.0405(16) 0.104(3) 0.0367(13) -0.0084(16) 0.0038(11) 0.0100(16)
C20 0.0376(12) 0.0385(12) 0.0263(10) 0.0085(9) -0.0054(9) -0.0041(10)
C21 0.274(8) 0.064(2) 0.0430(18) 0.0118(17) -0.057(3) -0.052(4)
C22 0.078(3) 0.105(3) 0.0514(18) 0.0227(19) -0.0162(17) 0.024(2)
C23 0.061(2) 0.193(5) 0.0369(15) 0.025(2) 0.0036(15) -0.025(3)
C30 0.0301(11) 0.0328(11) 0.0452(13) 0.0029(10) -0.0132(10) -0.0059(9)
C31 0.085(3) 0.0493(18) 0.087(3) -0.0225(17) -0.052(2) -0.0040(17)
C32 0.0391(15) 0.0661(19) 0.068(2) 0.0114(16) -0.0180(14) 0.0038(13)
C33 0.0589(19) 0.104(3) 0.0371(13) 0.0147(16) -0.0184(13) -0.0264(19)
C40 0.0287(10) 0.0298(11) 0.0287(9) 0.0021(8) 0.0082(8) 0.0040(8)
C41 0.0367(14) 0.0705(19) 0.0338(12) -0.0059(12) -0.0001(10) -0.0116(13)
C42 0.0510(15) 0.0418(14) 0.0399(13) -0.0083(11) 0.0081(11) 0.0126(12)
C43 0.0617(18) 0.0402(14) 0.0365(12) 0.0101(10) 0.0105(12) 0.0050(12)
C5 0.0210(11) 0.0174(11) 0.0219(10) 0.000 0.000 0.0055(9)

loop_
_atom_type_symbol
_atom_type_description
_atom_type_scat_dispersion_real
_atom_type_scat_dispersion_imag
_atom_type_scat_source
C C 0.0033 0.0016 'International Tables Vol C Tables 4.2.6.8 and 6.1.1.4'
H H 0.0000 0.0000 'International Tables Vol C Tables 4.2.6.8 and 6.1.1.4'
N N 0.0061 0.0033 'International Tables Vol C Tables 4.2.6.8 and 6.1.1.4'
Si Si 0.0817 0.0704 'International Tables Vol C Tables 4.2.6.8 and 6.1.1.4'
P P 0.1023 0.0942 'International Tables Vol C Tables 4.2.6.8 and 6.1.1.4'
Cl Cl 0.1484 0.1585 'International Tables Vol C Tables 4.2.6.8 and 6.1.1.4'
Ge Ge 0.1547 1.8001 'International Tables Vol C Tables 4.2.6.8 and 6.1.1.4'

loop_
_geom_angle_atom_site_label_1
_geom_angle_atom_site_label_2
_geom_angle_atom_site_label_3
_geom_angle
_geom_angle_site_symmetry_3
N2 Ge1 N1 83.56(8) .
N2 Ge1 Cl1 112.89(6) .
N1 Ge1 Cl1 110.12(5) .
N2 Ge1 P1 118.95(6) .
N1 Ge1 P1 136.09(6) .
Cl1 Ge1 P1 95.654(19) .
N2 Ge1 Si1 41.80(6) .
N1 Ge1 Si1 41.78(6) .
Cl1 Ge1 Si1 118.58(2) .
P1 Ge1 Si1 144.685(18) .
N3 Ge2 N4 83.57(8) .
N3 Ge2 Cl2 109.61(6) .
N4 Ge2 Cl2 115.07(6) .
N3 Ge2 P1 116.08(6) .
N4 Ge2 P1 125.65(6) .
Cl2 Ge2 P1 105.166(19) .
N3 Ge2 Si2 41.73(6) .
N4 Ge2 Si2 42.10(6) .
Cl2 Ge2 Si2 116.98(2) .
P1 Ge2 Si2 136.842(18) .
N1 Si1 N2 88.53(8) .
N1 Si1 C2 114.95(11) .
N2 Si1 C2 114.66(11) .
N1 Si1 C1 114.07(11) .
N2 Si1 C1 115.32(11) .
C2 Si1 C1 108.45(12) .
N1 Si1 Ge1 44.36(6) .
N2 Si1 Ge1 44.18(6) .
C2 Si1 Ge1 126.79(8) .
C1 Si1 Ge1 124.75(9) .
N3 Si2 N4 88.98(8) .
N3 Si2 C4 115.10(10) .
N4 Si2 C4 114.46(11) .
N3 Si2 C3 114.62(11) .
N4 Si2 C3 114.56(10) .
C4 Si2 C3 108.33(11) .
N3 Si2 Ge2 44.50(6) .
N4 Si2 Ge2 44.76(5) .
C4 Si2 Ge2 129.97(8) .
C3 Si2 Ge2 121.70(8) .
C5 P1 Ge1 102.89(2) .
C5 P1 Ge2 104.31(6) .
Ge1 P1 Ge2 108.422(19) .
C10 N1 Si1 133.36(14) .
C10 N1 Ge1 132.78(14) .
Si1 N1 Ge1 93.86(9) .
C20 N2 Si1 131.97(16) .
C20 N2 Ge1 132.30(16) .
Si1 N2 Ge1 94.02(9) .
C30 N3 Si2 133.19(15) .
C30 N3 Ge2 131.46(14) .
Si2 N3 Ge2 93.77(8) .
C40 N4 Si2 130.06(14) .
C40 N4 Ge2 132.50(14) .
Si2 N4 Ge2 93.15(8) .
N1 C10 C11 110.20(18) .
N1 C10 C12 110.8(2) .
C11 C10 C12 109.5(2) .
N1 C10 C13 109.27(19) .
C11 C10 C13 108.6(2) .
C12 C10 C13 108.4(3) .
C21 C20 N2 111.3(2) .
C21 C20 C23 113.8(4) .
N2 C20 C23 108.3(2) .
C21 C20 C22 107.9(3) .
N2 C20 C22 108.7(2) .
C23 C20 C22 106.6(3) .
N3 C30 C33 110.23(19) .
N3 C30 C31 109.0(2) .
C33 C30 C31 109.9(3) .
N3 C30 C32 111.1(2) .
C33 C30 C32 107.8(3) .
C31 C30 C32 108.8(3) .
N4 C40 C41 109.21(17) .
N4 C40 C43 108.26(19) .
C41 C40 C43 109.1(2) .
N4 C40 C42 110.66(18) .
C41 C40 C42 110.1(2) .
C43 C40 C42 109.43(19) .
P1 C5 P1 108.99(14) 2_565

loop_
_geom_bond_atom_site_label_1
_geom_bond_atom_site_label_2
_geom_bond_distance
_geom_bond_site_symmetry_2
Ge1 N2 1.8222(17) .
Ge1 N1 1.8276(16) .
Ge1 Cl1 2.2075(5) .
Ge1 P1 2.3306(5) .
Ge1 Si1 2.6081(5) .
Ge2 N3 1.8303(17) .
Ge2 N4 1.8373(16) .
Ge2 Cl2 2.1979(5) .
Ge2 P1 2.3357(5) .
Ge2 Si2 2.6056(6) .
Si1 N1 1.7416(18) .
Si1 N2 1.743(2) .
Si1 C2 1.859(3) .
Si1 C1 1.863(2) .
Si2 N3 1.7381(18) .
Si2 N4 1.7494(18) .
Si2 C4 1.858(2) .
Si2 C3 1.867(2) .
P1 C5 1.8699(17) .
N1 C10 1.463(3) .
N2 C20 1.472(3) .
N3 C30 1.459(3) .
N4 C40 1.480(3) .
C10 C11 1.520(3) .
C10 C12 1.517(3) .
C10 C13 1.533(4) .
C20 C21 1.453(4) .
C20 C23 1.489(4) .
C20 C22 1.534(4) .
C30 C33 1.516(4) .
C30 C31 1.527(4) .
C30 C32 1.535(4) .
C40 C41 1.519(3) .
C40 C43 1.521(3) .
C40 C42 1.532(3) .
C5 P1 1.8699(17) 2_565
